data_2210977
loop_
_publ_author_name
'Zhao-Ling Meng'
'Ai-Ling Sun'
'Ren-Min Liu'
'Da-Qi Wang'

_publ_section_title
;(6<i>R</i>,10<i>R</i>,14<i>E</i>)-6-Amino-12-ethylidene-8-methyl-6,7,10,12-tetrahydro-6,10-methanocycloocta[<i>b</i>]pyridin-2(1<i>H</i>)-one
 monohydrate
;
_journal_coeditor_code ER2016
_journal_issue 11
_journal_name_full 'Acta Crystallographica Section E'
_journal_page_first o4911
_journal_page_last o4912
_journal_paper_doi 10.1107/S160053680603981X
_journal_volume 62
_journal_year 2006
_chemical_formula_iupac 'C15 H18 N2 O, H2 O'
_chemical_formula_moiety 'C15 H18 N2 O, H2 O'
_chemical_formula_sum 'C15 H20 N2 O2'
_chemical_formula_weight 260.33
_chemical_name_systematic
;
(6R,10R,14E)-6-Amino-12-ethylidene-8-methyl-6,7,10,12-tetrahydro-6,10-
methanocycloocta[b]pyridin-2(1H)-one monohydrate
;
_space_group_IT_number 5
_symmetry_cell_setting monoclinic
_symmetry_space_group_name_Hall 'C 2y'
_symmetry_space_group_name_H-M 'C 1 2 1'
_atom_sites_solution_hydrogens geom
_atom_sites_solution_primary direct
_atom_sites_solution_secondary difmap
_audit_creation_method SHELXL-97
_cell_angle_alpha 90.00
_cell_angle_beta 111.731(19)
_cell_angle_gamma 90.00
_cell_formula_units_Z 4
_cell_length_a 14.00(2)
_cell_length_b 12.35(2)
_cell_length_c 8.838(14)
_cell_measurement_reflns_used 682
_cell_measurement_temperature 298(2)
_cell_measurement_theta_max 20.106
_cell_measurement_theta_min 2.275
_cell_volume 1419(4)
_computing_cell_refinement SMART
_computing_data_collection 'SMART (Bruker, 1998)'
_computing_data_reduction 'SAINT (Bruker, 1998)'
_computing_molecular_graphics 'SHELXTL (Sheldrick, 1997b)'
_computing_publication_material SHELXTL
_computing_structure_refinement 'SHELXL97 (Sheldrick, 1997a)'
_computing_structure_solution 'SHELXS97 (Sheldrick, 1997a)'
_diffrn_ambient_temperature 298(2)
_diffrn_detector_area_resol_mean 10
_diffrn_measured_fraction_theta_full 0.983
_diffrn_measured_fraction_theta_max 0.983
_diffrn_measurement_device_type 'Bruker SMART CCD area-detector'
_diffrn_measurement_method '\f and \w'
_diffrn_radiation_monochromator graphite
_diffrn_radiation_source 'fine-focus sealed tube'
_diffrn_radiation_type MoK\a
_diffrn_radiation_wavelength 0.71073
_diffrn_reflns_av_R_equivalents 0.0791
_diffrn_reflns_av_sigmaI/netI 0.0942
_diffrn_reflns_limit_h_max 11
_diffrn_reflns_limit_h_min -16
_diffrn_reflns_limit_k_max 13
_diffrn_reflns_limit_k_min -14
_diffrn_reflns_limit_l_max 10
_diffrn_reflns_limit_l_min -10
_diffrn_reflns_number 3603
_diffrn_reflns_theta_full 25.00
_diffrn_reflns_theta_max 25.00
_diffrn_reflns_theta_min 2.27
_diffrn_standards_number 0
_exptl_absorpt_coefficient_mu 0.082
_exptl_absorpt_correction_T_max 0.9911
_exptl_absorpt_correction_T_min 0.9839
_exptl_absorpt_correction_type multi-scan
_exptl_absorpt_process_details '(SADABS; Sheldrick, 2002)'
_exptl_crystal_colour white
_exptl_crystal_density_diffrn 1.219
_exptl_crystal_density_method 'not measured'
_exptl_crystal_description block
_exptl_crystal_F_000 560
_exptl_crystal_size_max 0.20
_exptl_crystal_size_mid 0.17
_exptl_crystal_size_min 0.11
_refine_diff_density_max 0.254
_refine_diff_density_min -0.239
_refine_ls_extinction_method none
_refine_ls_goodness_of_fit_ref 1.000
_refine_ls_hydrogen_treatment constr
_refine_ls_matrix_type full
_refine_ls_number_parameters 172
_refine_ls_number_reflns 1292
_refine_ls_number_restraints 1
_refine_ls_restrained_S_all 0.999
_refine_ls_R_factor_all 0.1265
_refine_ls_R_factor_gt 0.0656
_refine_ls_shift/su_max 0.000
_refine_ls_shift/su_mean 0.000
_refine_ls_structure_factor_coef Fsqd
_refine_ls_weighting_details 'calc w=1/[\s^2^(Fo^2^)+(0.0786P)^2^] where P=(Fo^2^+2Fc^2^)/3'
_refine_ls_weighting_scheme calc
_refine_ls_wR_factor_gt 0.1372
_refine_ls_wR_factor_ref 0.1613
_reflns_number_gt 751
_reflns_number_total 1292
_reflns_threshold_expression I>2\s(I)
_cod_data_source_file er2016.cif
_cod_data_source_block I
_cod_depositor_comments
;
The following automatic conversions were performed:
'_symmetry_cell_setting' value 'Monoclinic' changed to 'monoclinic'
according to '/home/saulius/struct/CIF-dictionaries/cif_core.dic'
dictionary named 'cif_core.dic' version 2.4.1 from 2010-06-29.

Automatic conversion script
Id: cif_fix_enum 1527 2010-12-29 10:47:43Z saulius 

The following automatic conversions were performed:

'_symmetry_cell_setting' value 'Monoclinic' changed to 'monoclinic'
according to /home/saulius/struct/CIF-dictionaries/cif_core.dic
dictionary named 'cif_core.dic' version 2.4.1 from 2010-06-29.

Automatic conversion script
Id: cif_fix_values 1715 2011-07-08 13:25:40Z adriana 
;
_cod_original_sg_symbol_H-M 'C 2'
_cod_database_code 2210977

loop_
_symmetry_equiv_pos_as_xyz
'x, y, z'
'-x, y, -z'
'x+1/2, y+1/2, z'
'-x+1/2, y+1/2, -z'

loop_
_atom_site_type_symbol
_atom_site_label
_atom_site_fract_x
_atom_site_fract_y
_atom_site_fract_z
_atom_site_U_iso_or_equiv
_atom_site_adp_type
_atom_site_calc_flag
_atom_site_refinement_flags
_atom_site_occupancy
N N1 0.8847(4) 0.3330(4) 0.8217(5) 0.0421(14) Uani d . 1
H H1 0.9473 0.3537 0.8468 0.051 Uiso calc R 1
N N2 0.6021(4) 0.1441(5) 0.4456(6) 0.0591(18) Uani d . 1
H H2A 0.5822 0.1478 0.5264 0.071 Uiso d R 1
H H2B 0.5527 0.1330 0.3538 0.071 Uiso d R 1
O O1 0.9042(3) 0.3612(4) 1.0844(5) 0.0550(13) Uani d . 1
O O2 0.9567(4) 0.5875(5) 0.1216(7) 0.094(2) Uani d . 1
H H16 0.9401 0.5210 0.1163 0.113 Uiso d R 1
H H17 0.9290 0.6109 0.0246 0.113 Uiso d R 1
C C1 0.8459(4) 0.3315(5) 0.9425(7) 0.0457(18) Uani d . 1
C C2 0.7446(4) 0.2966(6) 0.8981(7) 0.0474(18) Uani d . 1
H H2 0.7143 0.2937 0.9756 0.057 Uiso calc R 1
C C3 0.6898(5) 0.2667(6) 0.7417(7) 0.0523(19) Uani d . 1
H H3 0.6223 0.2433 0.7142 0.063 Uiso calc R 1
C C4 0.7324(5) 0.2700(5) 0.6200(7) 0.0411(16) Uani d . 1
C C5 0.8307(4) 0.3038(5) 0.6632(6) 0.0373(15) Uani d . 1
C C6 0.6691(4) 0.2336(5) 0.4429(7) 0.0417(17) Uani d . 1
C C7 0.6021(5) 0.3287(6) 0.3509(7) 0.0497(18) Uani d . 1
H H7A 0.5489 0.3009 0.2533 0.060 Uiso calc R 1
H H7B 0.5684 0.3599 0.4189 0.060 Uiso calc R 1
C C8 0.6585(6) 0.4162(5) 0.3032(7) 0.0463(17) Uani d . 1
C C9 0.7546(6) 0.4023(5) 0.3150(7) 0.0467(17) Uani d . 1
H H9 0.7870 0.4595 0.2849 0.056 Uiso calc R 1
C C10 0.8144(4) 0.3007(5) 0.3736(6) 0.0419(16) Uani d . 1
H H10 0.8546 0.2856 0.3058 0.050 Uiso calc R 1
C C11 0.8886(4) 0.3112(6) 0.5531(7) 0.0464(16) Uani d . 1
H H11A 0.9396 0.2540 0.5788 0.056 Uiso calc R 1
H H11B 0.9242 0.3802 0.5690 0.056 Uiso calc R 1
C C12 0.7430(5) 0.2054(6) 0.3622(7) 0.0426(17) Uani d . 1
C C13 0.6013(6) 0.5188(6) 0.2430(9) 0.075(3) Uani d . 1
H H13A 0.6321 0.5573 0.1782 0.112 Uiso calc R 1
H H13B 0.6041 0.5629 0.3341 0.112 Uiso calc R 1
H H13C 0.5310 0.5026 0.1780 0.112 Uiso calc R 1
C C14 0.7476(5) 0.1136(6) 0.2939(8) 0.0520(17) Uani d . 1
H H14 0.6989 0.0624 0.2942 0.062 Uiso calc R 1
C C15 0.8197(7) 0.0789(7) 0.2155(11) 0.086(3) Uani d . 1
H H15A 0.8561 0.0154 0.2693 0.128 Uiso calc R 1
H H15B 0.8678 0.1360 0.2237 0.128 Uiso calc R 1
H H15C 0.7817 0.0628 0.1028 0.128 Uiso calc R 1

loop_
_atom_site_aniso_label
_atom_site_aniso_U_11
_atom_site_aniso_U_22
_atom_site_aniso_U_33
_atom_site_aniso_U_12
_atom_site_aniso_U_13
_atom_site_aniso_U_23
N1 0.037(3) 0.068(4) 0.023(2) -0.008(3) 0.013(2) -0.001(3)
N2 0.055(4) 0.092(5) 0.034(3) -0.032(3) 0.021(3) -0.011(3)
O1 0.050(3) 0.088(4) 0.026(2) -0.003(3) 0.0133(19) -0.005(2)
O2 0.096(4) 0.111(5) 0.055(4) 0.001(4) 0.003(3) -0.013(3)
C1 0.043(4) 0.066(5) 0.028(3) 0.005(4) 0.014(3) 0.003(3)
C2 0.033(4) 0.084(5) 0.029(3) 0.000(4) 0.017(3) -0.004(4)
C3 0.041(4) 0.087(6) 0.033(3) -0.014(4) 0.019(3) 0.000(4)
C4 0.043(4) 0.054(4) 0.026(3) 0.002(3) 0.012(3) -0.001(3)
C5 0.036(3) 0.056(4) 0.021(3) -0.003(3) 0.012(2) 0.000(3)
C6 0.037(3) 0.052(4) 0.034(4) -0.002(3) 0.011(3) -0.001(3)
C7 0.044(4) 0.072(5) 0.031(3) 0.007(4) 0.011(3) 0.001(3)
C8 0.053(5) 0.052(4) 0.025(3) 0.005(4) 0.004(3) -0.001(3)
C9 0.065(5) 0.050(4) 0.020(3) -0.003(4) 0.010(3) 0.000(3)
C10 0.046(3) 0.063(4) 0.018(3) -0.001(4) 0.013(2) 0.002(3)
C11 0.046(4) 0.059(4) 0.030(3) -0.004(4) 0.010(3) -0.006(3)
C12 0.042(4) 0.054(4) 0.023(3) -0.003(3) 0.002(3) 0.003(3)
C13 0.078(6) 0.076(6) 0.054(5) 0.007(5) 0.007(5) -0.002(4)
C14 0.051(4) 0.065(5) 0.044(4) -0.010(4) 0.021(3) -0.011(4)
C15 0.084(6) 0.089(7) 0.092(6) 0.019(6) 0.042(5) -0.015(6)

loop_
_atom_type_symbol
_atom_type_description
_atom_type_scat_dispersion_real
_atom_type_scat_dispersion_imag
_atom_type_scat_source
C C 0.0033 0.0000 'International Tables Vol C Tables 4.2.6.8 and 6.1.1.4'
H H 0.0000 0.0000 'International Tables Vol C Tables 4.2.6.8 and 6.1.1.4'
N N 0.0061 0.0000 'International Tables Vol C Tables 4.2.6.8 and 6.1.1.4'
O O 0.0106 0.0000 'International Tables Vol C Tables 4.2.6.8 and 6.1.1.4'

loop_
_geom_angle_atom_site_label_1
_geom_angle_atom_site_label_2
_geom_angle_atom_site_label_3
_geom_angle
C1 N1 C5 124.6(5)
C1 N1 H1 117.7
C5 N1 H1 117.7
C6 N2 H2A 112.5
C6 N2 H2B 113.9
H2A N2 H2B 113.3
H16 O2 H17 105.0
O1 C1 N1 118.2(6)
O1 C1 C2 125.6(6)
N1 C1 C2 116.2(5)
C3 C2 C1 120.2(6)
C3 C2 H2 119.9
C1 C2 H2 119.9
C2 C3 C4 121.9(6)
C2 C3 H3 119.0
C4 C3 H3 119.0
C5 C4 C3 117.9(6)
C5 C4 C6 121.0(5)
C3 C4 C6 121.1(6)
C4 C5 N1 119.2(5)
C4 C5 C11 125.6(5)
N1 C5 C11 115.2(5)
N2 C6 C12 113.2(5)
N2 C6 C7 108.6(5)
C12 C6 C7 108.6(5)
N2 C6 C4 109.5(5)
C12 C6 C4 108.1(5)
C7 C6 C4 108.7(5)
C8 C7 C6 114.9(5)
C8 C7 H7A 108.5
C6 C7 H7A 108.5
C8 C7 H7B 108.5
C6 C7 H7B 108.5
H7A C7 H7B 107.5
C9 C8 C13 122.4(7)
C9 C8 C7 120.9(6)
C13 C8 C7 116.6(7)
C8 C9 C10 124.2(6)
C8 C9 H9 117.9
C10 C9 H9 117.9
C9 C10 C12 110.9(5)
C9 C10 C11 111.3(5)
C12 C10 C11 107.9(5)
C9 C10 H10 108.9
C12 C10 H10 108.9
C11 C10 H10 108.9
C5 C11 C10 110.2(5)
C5 C11 H11A 109.6
C10 C11 H11A 109.6
C5 C11 H11B 109.6
C10 C11 H11B 109.6
H11A C11 H11B 108.1
C14 C12 C6 125.8(6)
C14 C12 C10 124.2(6)
C6 C12 C10 109.9(6)
C8 C13 H13A 109.5
C8 C13 H13B 109.5
H13A C13 H13B 109.5
C8 C13 H13C 109.5
H13A C13 H13C 109.5
H13B C13 H13C 109.5
C12 C14 C15 129.0(7)
C12 C14 H14 115.5
C15 C14 H14 115.5
C14 C15 H15A 109.5
C14 C15 H15B 109.5
H15A C15 H15B 109.5
C14 C15 H15C 109.5
H15A C15 H15C 109.5
H15B C15 H15C 109.5

loop_
_geom_bond_atom_site_label_1
_geom_bond_atom_site_label_2
_geom_bond_distance
N1 C1 1.365(7)
N1 C5 1.371(7)
N1 H1 0.8600
N2 C6 1.455(8)
N2 H2A 0.8598
N2 H2B 0.8601
O1 C1 1.271(7)
O2 H16 0.8504
O2 H17 0.8500
C1 C2 1.393(8)
C2 C3 1.360(8)
C2 H2 0.9300
C3 C4 1.410(9)
C3 H3 0.9300
C4 C5 1.351(8)
C4 C6 1.553(8)
C5 C11 1.482(8)
C6 C12 1.498(9)
C6 C7 1.535(9)
C7 C8 1.488(10)
C7 H7A 0.9700
C7 H7B 0.9700
C8 C9 1.321(9)
C8 C13 1.488(10)
C9 C10 1.490(9)
C9 H9 0.9300
C10 C12 1.523(9)
C10 C11 1.547(7)
C10 H10 0.9800
C11 H11A 0.9700
C11 H11B 0.9700
C12 C14 1.297(9)
C13 H13A 0.9600
C13 H13B 0.9600
C13 H13C 0.9600
C14 C15 1.483(10)
C14 H14 0.9300
C15 H15A 0.9600
C15 H15B 0.9600
C15 H15C 0.9600

loop_
_geom_hbond_atom_site_label_D
_geom_hbond_atom_site_label_H
_geom_hbond_atom_site_label_A
_geom_hbond_site_symmetry_A
_geom_hbond_distance_DH
_geom_hbond_distance_HA
_geom_hbond_distance_DA
_geom_hbond_angle_DHA
O2 H17 O2 2_755 0.85 2.42 2.833(13) 111
O2 H16 O1 1_554 0.85 2.03 2.877(9) 174
N2 H2B O2 3_445 0.86 2.07 2.918(9) 168
N2 H2A N2 2_656 0.86 2.68 3.333(12) 134
N1 H1 O1 2_757 0.86 1.94 2.780(8) 165

loop_
_geom_torsion_atom_site_label_1
_geom_torsion_atom_site_label_2
_geom_torsion_atom_site_label_3
_geom_torsion_atom_site_label_4
_geom_torsion
C5 N1 C1 O1 -179.7(6)
C5 N1 C1 C2 0.6(9)
O1 C1 C2 C3 -179.9(7)
N1 C1 C2 C3 -0.2(10)
C1 C2 C3 C4 -0.2(11)
C2 C3 C4 C5 0.3(10)
C2 C3 C4 C6 178.9(6)
C3 C4 C5 N1 0.1(9)
C6 C4 C5 N1 -178.5(5)
C3 C4 C5 C11 179.1(7)
C6 C4 C5 C11 0.5(10)
C1 N1 C5 C4 -0.5(9)
C1 N1 C5 C11 -179.6(6)
C5 C4 C6 N2 143.9(6)
C3 C4 C6 N2 -34.6(8)
C5 C4 C6 C12 20.2(8)
C3 C4 C6 C12 -158.4(6)
C5 C4 C6 C7 -97.6(7)
C3 C4 C6 C7 83.8(7)
N2 C6 C7 C8 -166.0(5)
C12 C6 C7 C8 -42.5(7)
C4 C6 C7 C8 74.9(7)
C6 C7 C8 C9 11.2(9)
C6 C7 C8 C13 -168.6(6)
C13 C8 C9 C10 -179.6(6)
C7 C8 C9 C10 0.7(9)
C8 C9 C10 C12 19.4(7)
C8 C9 C10 C11 -100.7(7)
C4 C5 C11 C10 13.2(9)
N1 C5 C11 C10 -167.8(5)
C9 C10 C11 C5 75.4(7)
C12 C10 C11 C5 -46.4(7)
N2 C6 C12 C14 2.6(9)
C7 C6 C12 C14 -118.0(7)
C4 C6 C12 C14 124.2(7)
N2 C6 C12 C10 -176.6(5)
C7 C6 C12 C10 62.7(6)
C4 C6 C12 C10 -55.0(6)
C9 C10 C12 C14 129.5(6)
C11 C10 C12 C14 -108.4(7)
C9 C10 C12 C6 -51.2(6)
C11 C10 C12 C6 70.9(6)
C6 C12 C14 C15 -178.4(7)
C10 C12 C14 C15 0.7(11)

loop_
_cod_related_entry_id
_cod_related_entry_database
_cod_related_entry_code
1 ChemSpider 21178482
